data_4116677
loop_
_publ_author_name
'Darren G. Hamilton'
'Neil Feeder'
'Luca Prodi'
'Simon J. Teat'
'William Clegg'
'Jeremy K. M. Sanders'

_publ_section_title
;
 Tandem Hetero-Catenation: Templating and Self-Assembly in the Mutual
 Closure of Two Different Interlocking Rings
;
_journal_name_full 'Journal of the American Chemical Society'
_journal_page_first 1096
_journal_page_last 1097
_journal_paper_doi 10.1021/ja9731884
_journal_volume 120
_journal_year 1998
_chemical_compound_source 'see manuscript no. JA9731884-266'
_chemical_formula_moiety 'C66 H44 N4 O15, C2 H6 O1 S1'
_chemical_formula_sum 'C68 H50 N4 O16 S'
_chemical_formula_weight 1211.18
_chemical_melting_point 550
_chemical_name_common 'triacetylenic catenane'
_chemical_name_systematic
; 
 [2]-{[Cyclobis-(pyromellitimide-hexa-2,4-diyne)]-[heptaoxadiyne- 
 [13.8]-1,5-naphthalenophane]}catenane
;
_space_group_IT_number 14
_symmetry_cell_setting monoclinic
_symmetry_space_group_name_Hall '-P 2ybc'
_symmetry_space_group_name_H-M 'P 1 21/c 1'
_atom_sites_solution_hydrogens geom
_atom_sites_solution_primary direct
_atom_sites_solution_secondary difmap
_audit_creation_method SHELXL
_cell_angle_alpha 90.00
_cell_angle_beta 113.11(3)
_cell_angle_gamma 90.00
_cell_formula_units_Z 4
_cell_length_a 13.599(3)
_cell_length_b 36.902(7)
_cell_length_c 12.546(3)
_cell_measurement_temperature 160(2)
_cell_volume 5791(3)
_computing_cell_refinement 'SIEMENS, SMART (1996)'
_computing_data_collection 'SIEMENS, SMART (1996)'
_computing_data_reduction 'SIEMENS, SMART (1996)'
_computing_molecular_graphics 'CERIUS (MSI, 1997)'
_computing_publication_material 'SHELXl-93 (Sheldrick, 1993)'
_computing_structure_refinement 'SHELXL-93 (Sheldrick, 1993)'
_computing_structure_solution 'SHELXS-86 (Sheldrick, 1990)'
_diffrn_ambient_temperature 160(2)
_diffrn_measurement_device smart
_diffrn_radiation_monochromator silicon
_diffrn_radiation_source synchrotron
_diffrn_radiation_type synchrotron
_diffrn_radiation_wavelength 0.6879
_diffrn_reflns_av_R_equivalents 0.0451
_diffrn_reflns_av_sigmaI/netI 0.0632
_diffrn_reflns_limit_h_max 17
_diffrn_reflns_limit_h_min -17
_diffrn_reflns_limit_k_max 48
_diffrn_reflns_limit_k_min -30
_diffrn_reflns_limit_l_max 16
_diffrn_reflns_limit_l_min -16
_diffrn_reflns_number 35094
_diffrn_reflns_theta_max 27.19
_diffrn_reflns_theta_min 1.07
_exptl_absorpt_coefficient_mu 0.134
_exptl_absorpt_correction_type sadabs
_exptl_crystal_colour orange
_exptl_crystal_density_diffrn 1.389
_exptl_crystal_description needle
_exptl_crystal_F_000 2520
_exptl_crystal_size_max 0.09
_exptl_crystal_size_mid 0.04
_exptl_crystal_size_min 0.03
_refine_diff_density_max 0.411
_refine_diff_density_min -0.401
_refine_diff_density_rms 0.053
_refine_ls_extinction_method none
_refine_ls_goodness_of_fit_all 0.915
_refine_ls_goodness_of_fit_obs 1.110
_refine_ls_hydrogen_treatment refU
_refine_ls_matrix_type full
_refine_ls_number_parameters 848
_refine_ls_number_reflns 12841
_refine_ls_number_restraints 0
_refine_ls_restrained_S_all 0.936
_refine_ls_restrained_S_obs 1.110
_refine_ls_R_factor_all 0.1036
_refine_ls_R_factor_obs 0.0558
_refine_ls_shift/esd_max -0.349
_refine_ls_shift/esd_mean 0.013
_refine_ls_structure_factor_coef Fsqd
_refine_ls_weighting_details 'w=1/[\s^2^(Fo^2^)+(0.0905P)^2^+0.0000P] where P=(Fo^2^+2Fc^2^)/3'
_refine_ls_weighting_scheme calc
_refine_ls_wR_factor_all 0.1594
_refine_ls_wR_factor_obs 0.1387
_reflns_number_observed 7207
_reflns_number_total 12871
_reflns_observed_criterion >2sigma(I)
_cod_data_source_file ja9731884.cif
_cod_data_source_block js9707
_cod_depositor_comments
;
The following automatic conversions were performed:

'_refine_ls_weighting_scheme' value 'calc
w=1/[\s^2^(Fo^2^)+(0.0905P)^2^+0.0000P] where P=(Fo^2^+2Fc^2^)/3' was
changed to 'calc'. New tag '_refine_ls_weighting_details' was
created. The value of the new tag was set to
'w=1/[\s^2^(Fo^2^)+(0.0905P)^2^+0.0000P] where P=(Fo^2^+2Fc^2^)/3'.

Automatic conversion script
Id: cif_fix_values 3143 2015-03-26 13:38:13Z robertas 
;
_cod_original_cell_volume 5790.7(20)
_cod_original_formula_sum 'C68 H50 N4 O16 S1'
_cod_database_code 4116677

loop_
_symmetry_equiv_pos_as_xyz
'x, y, z'
'-x, y+1/2, -z+1/2'
'-x, -y, -z'
'x, -y-1/2, z-1/2'

loop_
_atom_site_aniso_label
_atom_site_aniso_U_11
_atom_site_aniso_U_22
_atom_site_aniso_U_33
_atom_site_aniso_U_23
_atom_site_aniso_U_13
_atom_site_aniso_U_12
O1 0.0703(11) 0.0403(10) 0.0746(11) 0.0106(8) 0.0396(9) 0.0072(8)
O2 0.0625(10) 0.0359(9) 0.0464(9) -0.0001(7) 0.0087(8) -0.0070(8)
O3 0.0950(14) 0.0393(10) 0.0657(11) -0.0009(8) 0.0421(11) 0.0096(9)
O5 0.0733(12) 0.0591(13) 0.117(2) 0.0275(11) 0.0502(12) 0.0111(10)
O6 0.0582(10) 0.0687(12) 0.0657(11) 0.0222(9) 0.0345(9) 0.0131(9)
O7 0.0634(11) 0.0602(12) 0.0677(12) -0.0189(9) 0.0234(9) -0.0123(9)
O8 0.0429(9) 0.0641(11) 0.0563(10) -0.0077(8) 0.0220(8) 0.0060(8)
O9 0.0858(13) 0.0535(12) 0.0622(11) 0.0005(9) 0.0200(10) -0.0248(10)
O10 0.0570(10) 0.0924(14) 0.0485(10) -0.0191(9) 0.0052(8) 0.0384(10)
O11 0.0471(9) 0.0729(13) 0.0534(10) 0.0117(9) 0.0217(8) -0.0027(8)
O12 0.0508(9) 0.0922(14) 0.0394(9) 0.0066(8) 0.0200(7) 0.0300(9)
O13 0.0756(13) 0.0691(14) 0.0739(13) 0.0219(10) 0.0374(10) 0.0090(10)
O14 0.0484(9) 0.0776(13) 0.0575(10) -0.0105(9) 0.0239(8) 0.0187(9)
O15 0.0615(11) 0.0674(13) 0.0602(11) 0.0145(9) 0.0239(9) 0.0124(9)
N1 0.0395(10) 0.0636(13) 0.0344(9) 0.0015(9) 0.0100(8) -0.0092(9)
N2 0.0312(9) 0.086(2) 0.0306(9) -0.0004(10) 0.0091(7) 0.0142(10)
N3 0.0357(9) 0.0700(14) 0.0325(9) 0.0062(9) 0.0121(8) 0.0110(9)
N4 0.0475(11) 0.079(2) 0.0383(10) 0.0212(10) 0.0208(9) 0.0187(10)
C1 0.0562(14) 0.0433(14) 0.0497(13) 0.0099(10) 0.0225(11) -0.0008(11)
C2 0.0546(13) 0.0385(13) 0.0428(12) 0.0104(10) 0.0187(11) 0.0060(10)
C3 0.0429(12) 0.0448(13) 0.0269(10) 0.0059(9) 0.0052(9) 0.0004(10)
C4 0.0492(13) 0.0506(14) 0.0332(11) 0.0044(10) 0.0109(10) -0.0013(11)
C5 0.0462(12) 0.057(2) 0.0299(11) 0.0051(10) 0.0059(9) -0.0092(11)
C6 0.0540(14) 0.0456(14) 0.0310(11) 0.0057(10) 0.0001(10) -0.0160(11)
C7 0.0486(13) 0.0406(14) 0.0269(10) 0.0007(9) -0.0032(9) -0.0059(10)
C8 0.0416(11) 0.0403(13) 0.0224(9) 0.0033(8) -0.0019(8) -0.0024(9)
C9 0.0418(12) 0.0435(13) 0.0285(10) 0.0006(9) 0.0016(9) 0.0028(10)
C10 0.0453(12) 0.0487(14) 0.0394(12) 0.0077(10) 0.0132(10) 0.0024(10)
C11 0.075(2) 0.0385(14) 0.0546(15) 0.0002(11) 0.0100(13) -0.0121(12)
C12 0.124(3) 0.037(2) 0.068(2) -0.0139(13) 0.040(2) -0.017(2)
C13 0.154(3) 0.037(2) 0.150(3) 0.001(2) 0.118(3) 0.014(2)
C14 0.138(3) 0.080(2) 0.130(3) 0.051(2) 0.112(3) 0.057(2)
C15 0.084(2) 0.136(4) 0.073(2) 0.012(2) 0.025(2) 0.044(2)
O4 0.057(3) 0.065(4) 0.052(3) 0.011(3) 0.012(3) 0.012(3)
C14' 0.138(3) 0.080(2) 0.130(3) 0.051(2) 0.112(3) 0.057(2)
C15' 0.084(2) 0.136(4) 0.073(2) 0.012(2) 0.025(2) 0.044(2)
O4' 0.064(2) 0.0330(14) 0.069(2) 0.0102(13) 0.0368(14) 0.0039(12)
C16 0.066(2) 0.060(2) 0.096(2) 0.023(2) 0.038(2) 0.0220(14)
C17 0.0538(15) 0.066(2) 0.073(2) 0.0256(14) 0.0282(13) 0.0178(13)
C18 0.063(2) 0.073(2) 0.068(2) 0.0354(15) 0.0309(14) 0.0184(14)
C19 0.0343(11) 0.064(2) 0.0302(11) 0.0124(10) 0.0112(9) 0.0101(10)
C20 0.0447(13) 0.066(2) 0.0451(13) 0.0122(12) 0.0177(11) 0.0135(12)
C21 0.0360(11) 0.074(2) 0.0371(12) 0.0057(11) 0.0153(10) 0.0107(11)
C22 0.0304(10) 0.068(2) 0.0283(10) 0.0006(10) 0.0073(8) -0.0008(10)
C23 0.0303(10) 0.061(2) 0.0211(9) -0.0019(9) 0.0022(8) 0.0049(10)
C24 0.0406(12) 0.065(2) 0.0328(11) -0.0085(10) 0.0085(9) -0.0032(11)
C25 0.0544(15) 0.069(2) 0.0437(13) -0.0136(12) 0.0146(11) 0.0080(13)
C26 0.0416(13) 0.088(2) 0.0358(12) -0.0055(12) 0.0160(10) 0.0169(13)
C27 0.0339(11) 0.080(2) 0.0293(11) 0.0056(11) 0.0110(9) 0.0093(11)
C28 0.0301(10) 0.067(2) 0.0205(9) 0.0065(9) 0.0054(8) 0.0088(10)
C29 0.086(2) 0.066(2) 0.078(2) -0.028(2) 0.027(2) -0.023(2)
C30 0.099(2) 0.046(2) 0.075(2) -0.0157(15) 0.043(2) -0.009(2)
C31 0.105(2) 0.037(2) 0.076(2) -0.0116(14) 0.056(2) -0.003(2)
C32 0.109(2) 0.0331(15) 0.072(2) 0.0002(14) 0.055(2) -0.0008(15)
C33 0.103(2) 0.0307(14) 0.072(2) 0.0017(13) 0.053(2) -0.0007(14)
C34 0.107(2) 0.0341(15) 0.088(2) 0.0118(13) 0.061(2) 0.0078(14)
C35 0.0329(12) 0.139(3) 0.0363(13) 0.0023(14) 0.0126(10) 0.0167(14)
C36 0.0340(11) 0.078(2) 0.0445(13) -0.0043(12) 0.0182(10) 0.0053(11)
C37 0.0380(11) 0.0543(15) 0.0423(13) -0.0022(10) 0.0188(10) 0.0009(10)
C38 0.0436(12) 0.0485(14) 0.0446(13) 0.0027(10) 0.0232(11) 0.0009(10)
C39 0.0468(13) 0.065(2) 0.0444(13) 0.0130(11) 0.0252(11) 0.0075(11)
C40 0.0510(14) 0.109(2) 0.0495(14) 0.0345(14) 0.0272(12) 0.0167(14)
C41 0.0488(14) 0.075(2) 0.0343(12) 0.0167(12) 0.0155(10) 0.0147(13)
C42 0.0419(12) 0.060(2) 0.0283(10) 0.0119(10) 0.0110(9) 0.0152(11)
C43 0.0449(12) 0.0531(15) 0.0352(11) 0.0062(10) 0.0131(10) 0.0171(11)
C44 0.0359(11) 0.061(2) 0.0245(10) 0.0032(9) 0.0084(9) 0.0154(10)
C45 0.0365(11) 0.069(2) 0.0275(11) -0.0017(10) 0.0060(9) 0.0134(11)
C46 0.0405(12) 0.067(2) 0.0301(11) 0.0085(11) 0.0073(9) 0.0171(12)
C47 0.0359(11) 0.0582(15) 0.0250(10) 0.0066(9) 0.0071(8) 0.0137(10)
C48 0.0418(12) 0.0566(15) 0.0282(10) 0.0044(9) 0.0099(9) 0.0194(10)
C49 0.0379(11) 0.065(2) 0.0225(10) 0.0090(10) 0.0088(8) 0.0178(11)
C50 0.0410(12) 0.083(2) 0.0224(10) 0.0100(11) 0.0102(9) 0.0246(12)
C51 0.0340(11) 0.092(2) 0.0347(12) 0.0111(12) 0.0088(9) 0.0093(12)
C52 0.0345(11) 0.080(2) 0.0403(13) 0.0101(12) 0.0161(10) 0.0111(11)
C53 0.0333(11) 0.081(2) 0.0369(12) 0.0068(11) 0.0169(10) 0.0072(11)
C54 0.0371(11) 0.074(2) 0.0386(13) 0.0066(11) 0.0186(10) 0.0015(11)
C55 0.0399(12) 0.081(2) 0.0345(12) 0.0056(11) 0.0140(10) -0.0116(12)
C56 0.0443(13) 0.094(2) 0.0333(12) 0.0019(12) 0.0111(10) -0.0221(13)
C57 0.0337(11) 0.0516(15) 0.0297(10) -0.0005(9) 0.0070(8) -0.0017(10)
C58 0.0298(10) 0.0388(12) 0.0245(9) 0.0017(8) 0.0025(8) 0.0041(8)
C59 0.0311(10) 0.0345(11) 0.0281(10) 0.0016(8) 0.0055(8) 0.0050(8)
C60 0.0288(10) 0.0435(13) 0.0240(9) 0.0012(8) 0.0038(8) 0.0067(8)
C61 0.0333(11) 0.063(2) 0.0312(11) 0.0025(11) 0.0076(9) 0.0055(11)
C62 0.0356(11) 0.074(2) 0.0261(11) -0.0093(11) -0.0032(9) 0.0223(12)
C63 0.0335(10) 0.0477(14) 0.0238(10) -0.0043(9) -0.0010(8) 0.0123(9)
C64 0.0487(13) 0.0356(12) 0.0323(11) -0.0043(9) -0.0017(10) 0.0092(10)
C65 0.0395(11) 0.0384(12) 0.0264(10) 0.0011(9) 0.0008(9) -0.0006(9)
C66 0.0531(14) 0.051(2) 0.0309(11) -0.0004(10) 0.0035(10) -0.0140(12)
S1 0.0557(7) 0.0596(7) 0.0863(8) -0.0096(6) 0.0356(6) -0.0078(6)
O16 0.056(2) 0.072(3) 0.064(3) -0.003(3) 0.030(3) -0.013(2)
C67 0.079(4) 0.087(4) 0.103(4) -0.036(3) 0.065(3) -0.055(3)
C68 0.072(3) 0.056(3) 0.085(3) -0.017(2) 0.053(2) -0.019(2)
O16' 0.071(4) 0.119(7) 0.046(4) -0.016(4) 0.021(4) -0.033(4)
S1' 0.0388(9) 0.094(2) 0.0672(12) 0.0259(12) 0.0234(8) 0.0091(10)
C67' 0.043(4) 0.117(9) 0.086(6) -0.032(6) 0.030(4) -0.053(6)
C68' 0.094(7) 0.095(7) 0.149(9) 0.027(6) 0.051(7) 0.003(5)

loop_
_atom_site_label
_atom_site_type_symbol
_atom_site_fract_x
_atom_site_fract_y
_atom_site_fract_z
_atom_site_U_iso_or_equiv
_atom_site_thermal_displace_type
_atom_site_occupancy
_atom_site_calc_flag
_atom_site_refinement_flags
_atom_site_disorder_group
O1 O 0.40739(13) 0.73162(4) 0.21970(14) 0.0583(4) Uani 1 d . .
O2 O 0.49285(13) 0.57356(4) 0.19600(13) 0.0522(4) Uani 1 d . .
O3 O 0.6402(2) 0.51456(4) 0.26727(15) 0.0634(5) Uani 1 d . .
O5 O 0.77833(15) 0.46399(5) 0.6471(2) 0.0792(6) Uani 1 d . .
O6 O 0.79864(13) 0.55406(5) 0.77930(14) 0.0610(5) Uani 1 d . .
O7 O 0.92538(14) 0.70482(5) 0.71432(15) 0.0645(5) Uani 1 d . .
O8 O 0.89816(12) 0.58083(5) 0.37005(13) 0.0536(4) Uani 1 d . .
O9 O 0.8635(2) 0.70257(5) 0.4057(2) 0.0700(5) Uani 1 d . .
O10 O 0.49561(13) 0.67680(5) 0.55060(14) 0.0708(6) Uani 1 d . .
O11 O 0.52850(12) 0.55471(5) 0.51419(14) 0.0572(4) Uani 1 d . .
O12 O 0.81596(12) 0.63739(5) 1.10512(13) 0.0600(5) Uani 1 d . .
O13 O 0.89360(15) 0.51848(6) 1.0717(2) 0.0703(5) Uani 1 d . .
O14 O 1.26086(12) 0.56258(5) 0.94814(14) 0.0602(5) Uani 1 d . .
O15 O 1.17846(13) 0.68179(5) 0.96503(14) 0.0631(5) Uani 1 d . .
N1 N 0.90063(14) 0.64305(5) 0.37894(14) 0.0472(5) Uani 1 d . .
N2 N 0.48903(13) 0.61432(6) 0.53588(14) 0.0503(5) Uani 1 d . .
N3 N 1.24331(13) 0.62480(6) 0.95384(14) 0.0465(5) Uani 1 d . .
N4 N 0.83233(15) 0.57531(6) 1.09284(15) 0.0535(5) Uani 1 d . .
C1 C 0.5458(2) 0.70563(6) 0.1663(2) 0.0492(6) Uani 1 d . .
H1 H 0.5709(2) 0.72890(6) 0.1564(2) 0.059 Uiso 1 calc R .
C2 C 0.4621(2) 0.70254(6) 0.1998(2) 0.0454(5) Uani 1 d . .
C3 C 0.4226(2) 0.66800(6) 0.2149(2) 0.0409(5) Uani 1 d . .
C4 C 0.3348(2) 0.66400(6) 0.2498(2) 0.0460(5) Uani 1 d . .
H4 H 0.2985(2) 0.68478(6) 0.2607(2) 0.055 Uiso 1 calc R .
C5 C 0.3036(2) 0.63025(6) 0.2675(2) 0.0471(6) Uani 1 d . .
H5 H 0.2458(2) 0.62787(6) 0.2916(2) 0.056 Uiso 1 calc R .
C6 C 0.3541(2) 0.59902(6) 0.2513(2) 0.0486(6) Uani 1 d . .
H6 H 0.3312(2) 0.57582(6) 0.2651(2) 0.058 Uiso 1 calc R .
C7 C 0.4375(2) 0.60200(6) 0.2151(2) 0.0443(5) Uani 1 d . .
C8 C 0.4738(2) 0.63680(6) 0.1964(2) 0.0392(5) Uani 1 d . .
C9 C 0.5608(2) 0.64069(6) 0.1605(2) 0.0417(5) Uani 1 d . .
H9 H 0.5948(2) 0.61979(6) 0.1466(2) 0.050 Uiso 1 calc R .
C10 C 0.5949(2) 0.67423(6) 0.1463(2) 0.0455(5) Uani 1 d . .
H10 H 0.6528(2) 0.67655(6) 0.1225(2) 0.055 Uiso 1 calc R .
C11 C 0.4639(2) 0.53795(6) 0.2169(2) 0.0607(7) Uani 1 d . .
H11A H 0.3877(2) 0.53336(6) 0.1681(2) 0.073 Uiso 1 calc R .
H11B H 0.4743(2) 0.53544(6) 0.2992(2) 0.073 Uiso 1 calc R .
C12 C 0.5326(3) 0.51129(7) 0.1884(3) 0.0756(9) Uani 1 d . .
H12A H 0.5069(3) 0.48640(7) 0.1919(3) 0.091 Uiso 1 calc R .
H12B H 0.5277(3) 0.51564(7) 0.1086(3) 0.091 Uiso 1 calc R .
C13 C 0.7053(3) 0.48554(8) 0.2562(3) 0.0960(12) Uani 1 d . .
H13A H 0.7006(3) 0.48446(8) 0.1754(3) 0.115 Uiso 1 calc R 3
H13B H 0.6789(3) 0.46224(8) 0.2739(3) 0.115 Uiso 1 calc R 3
C14 C 0.8168(3) 0.49089(9) 0.3354(3) 0.0978(13) Uani 0.33 d P 3
H14A H 0.8700(3) 0.47974(9) 0.3098(3) 0.117 Uiso 0.33 calc PR 3
H14B H 0.8357(3) 0.51621(9) 0.3615(3) 0.117 Uiso 0.33 calc PR 3
C15 C 0.8647(3) 0.46005(12) 0.5111(3) 0.0996(12) Uani 0.33 d P 3
H15A H 0.9219(3) 0.47761(12) 0.5177(3) 0.119 Uiso 0.33 calc PR 3
H15B H 0.8902(3) 0.43648(12) 0.4941(3) 0.119 Uiso 0.33 calc PR 3
O4 O 0.7868(4) 0.4688(2) 0.4122(4) 0.0608(14) Uani 0.33 d P 3
C14' C 0.8168(3) 0.49089(9) 0.3354(3) 0.0978(13) Uani 0.67 d P 4
H14C H 0.8409(2) 0.51401(7) 0.3136(2) 0.117 Uiso 0.67 calc PR 4
H14D H 0.8592(2) 0.47137(7) 0.3197(2) 0.117 Uiso 0.67 calc PR 4
C15' C 0.8647(3) 0.46005(12) 0.5111(3) 0.0996(12) Uani 0.67 d P 4
H15C H 0.9314(2) 0.45082(7) 0.5067(2) 0.119 Uiso 0.67 calc PR 4
H15D H 0.8056(2) 0.44435(7) 0.4610(2) 0.119 Uiso 0.67 calc PR 4
O4' O 0.8482(2) 0.49189(7) 0.4688(2) 0.0520(6) Uani 0.67 d P 4
C16 C 0.8737(2) 0.45597(8) 0.6297(3) 0.0723(8) Uani 1 d . .
H16A H 0.8952(2) 0.43072(8) 0.6547(3) 0.087 Uiso 1 calc R 3
H16B H 0.9315(2) 0.47208(8) 0.6800(3) 0.087 Uiso 1 calc R 3
C17 C 0.7572(2) 0.50187(7) 0.6517(2) 0.0634(7) Uani 1 d . .
H17A H 0.6794(2) 0.50572(7) 0.6280(2) 0.076 Uiso 1 calc R .
H17B H 0.7803(2) 0.51526(7) 0.5971(2) 0.076 Uiso 1 calc R .
C18 C 0.8162(2) 0.51611(8) 0.7729(2) 0.0663(8) Uani 1 d . .
H18A H 0.7917(2) 0.50302(8) 0.8269(2) 0.080 Uiso 1 calc R .
H18B H 0.8937(2) 0.51152(8) 0.7972(2) 0.080 Uiso 1 calc R .
C19 C 0.8592(2) 0.57866(7) 0.7482(2) 0.0434(5) Uani 1 d . .
C20 C 0.9387(2) 0.57002(7) 0.7124(2) 0.0518(6) Uani 1 d . .
H20 H 0.9551(2) 0.54537(7) 0.7049(2) 0.062 Uiso 1 calc R .
C21 C 0.9961(2) 0.59780(7) 0.6867(2) 0.0487(6) Uani 1 d . .
H21 H 1.0516(2) 0.59160(7) 0.6620(2) 0.058 Uiso 1 calc R .
C22 C 0.9743(2) 0.63380(7) 0.6961(2) 0.0437(5) Uani 1 d . .
H22 H 1.0146(2) 0.65219(7) 0.6787(2) 0.052 Uiso 1 calc R .
C23 C 0.89041(15) 0.64312(6) 0.7324(2) 0.0398(5) Uani 1 d . .
C24 C 0.8636(2) 0.67991(7) 0.7432(2) 0.0480(6) Uani 1 d . .
C25 C 0.7831(2) 0.68810(8) 0.7788(2) 0.0571(7) Uani 1 d . .
H25 H 0.7660(2) 0.71268(8) 0.7865(2) 0.069 Uiso 1 calc R .
C26 C 0.7259(2) 0.66017(8) 0.8040(2) 0.0549(7) Uani 1 d . .
H26 H 0.6701(2) 0.66618(8) 0.8285(2) 0.066 Uiso 1 calc R .
C27 C 0.7481(2) 0.62445(7) 0.7944(2) 0.0480(6) Uani 1 d . .
H27 H 0.7082(2) 0.60594(7) 0.8119(2) 0.058 Uiso 1 calc R .
C28 C 0.83171(15) 0.61537(6) 0.7580(2) 0.0407(5) Uani 1 d . .
C29 C 0.9004(3) 0.74221(8) 0.7179(3) 0.0785(9) Uani 1 d . .
H29A H 0.9611(3) 0.75709(8) 0.7182(3) 0.094 Uiso 1 calc R .
H29B H 0.8906(3) 0.74719(8) 0.7906(3) 0.094 Uiso 1 calc R .
C30 C 0.8046(3) 0.75260(8) 0.6202(3) 0.0708(8) Uani 1 d . .
C31 C 0.7275(3) 0.75986(7) 0.5363(3) 0.0664(8) Uani 1 d . .
C32 C 0.6361(3) 0.76464(7) 0.4368(3) 0.0652(8) Uani 1 d . .
C33 C 0.5589(3) 0.76665(7) 0.3492(3) 0.0625(7) Uani 1 d . .
C34 C 0.4609(2) 0.76646(7) 0.2410(3) 0.0695(8) Uani 1 d . .
H34A H 0.4111(2) 0.78529(7) 0.2463(3) 0.083 Uiso 1 calc R .
H34B H 0.4801(2) 0.77264(7) 0.1749(3) 0.083 Uiso 1 calc R .
C35 C 0.4045(2) 0.60728(9) 0.5781(2) 0.0697(9) Uani 1 d . .
H35A H 0.3591(2) 0.58695(9) 0.5342(2) 0.084 Uiso 1 calc R .
H35B H 0.3587(2) 0.62902(9) 0.5664(2) 0.084 Uiso 1 calc R .
C36 C 0.4532(2) 0.59816(7) 0.7022(2) 0.0513(6) Uani 1 d . .
C37 C 0.5056(2) 0.59040(6) 0.8003(2) 0.0439(5) Uani 1 d . .
C38 C 0.5748(2) 0.58105(6) 0.9101(2) 0.0437(5) Uani 1 d . .
C39 C 0.6420(2) 0.57267(7) 1.0010(2) 0.0498(6) Uani 1 d . .
C40 C 0.7352(2) 0.56429(9) 1.1064(2) 0.0675(8) Uani 1 d . .
H40A H 0.7298(2) 0.57718(9) 1.1731(2) 0.081 Uiso 1 calc R .
H40B H 0.7377(2) 0.53794(9) 1.1221(2) 0.081 Uiso 1 calc R .
C41 C 0.9012(2) 0.55115(8) 1.0717(2) 0.0529(6) Uani 1 d . .
C42 C 0.9817(2) 0.57392(6) 1.0504(2) 0.0442(5) Uani 1 d . .
C43 C 1.0657(2) 0.56296(6) 1.0207(2) 0.0452(5) Uani 1 d . .
H43 H 1.0819(2) 0.53819(6) 1.0149(2) 0.054 Uiso 1 calc R .
C44 C 1.1234(2) 0.59092(6) 1.0004(2) 0.0416(5) Uani 1 d . .
C45 C 1.2165(2) 0.58900(7) 0.9644(2) 0.0463(6) Uani 1 d . .
C46 C 1.1753(2) 0.64953(8) 0.9750(2) 0.0477(6) Uani 1 d . .
C47 C 1.0999(2) 0.62708(6) 1.0079(2) 0.0412(5) Uani 1 d . .
C48 C 1.0165(2) 0.63805(7) 1.0390(2) 0.0434(5) Uani 1 d . .
H48 H 1.0009(2) 0.66283(7) 1.0456(2) 0.052 Uiso 1 calc R .
C49 C 0.9588(2) 0.61026(7) 1.0592(2) 0.0428(5) Uani 1 d . .
C50 C 0.8617(2) 0.61139(8) 1.0881(2) 0.0494(6) Uani 1 d . .
C51 C 1.3246(2) 0.63538(8) 0.9106(2) 0.0551(6) Uani 1 d . .
H51A H 1.3808(2) 0.61652(8) 0.9309(2) 0.066 Uiso 1 calc R .
H51B H 1.3585(2) 0.65839(8) 0.9475(2) 0.066 Uiso 1 calc R .
C52 C 1.2754(2) 0.63999(7) 0.7840(2) 0.0511(6) Uani 1 d . .
C53 C 1.2247(2) 0.64296(7) 0.6823(2) 0.0493(6) Uani 1 d . .
C54 C 1.1567(2) 0.64514(7) 0.5668(2) 0.0488(6) Uani 1 d . .
C55 C 1.0907(2) 0.64644(7) 0.4703(2) 0.0520(6) Uani 1 d . .
C56 C 0.9986(2) 0.64872(8) 0.3594(2) 0.0585(7) Uani 1 d . .
H56A H 0.9968(2) 0.67282(8) 0.3240(2) 0.070 Uiso 1 calc R .
H56B H 1.0046(2) 0.63005(8) 0.3056(2) 0.070 Uiso 1 calc R .
C57 C 0.8619(2) 0.60893(6) 0.3879(2) 0.0400(5) Uani 1 d . .
C58 C 0.77007(14) 0.61511(5) 0.42286(15) 0.0335(4) Uani 1 d . .
C59 C 0.70399(14) 0.59006(5) 0.44362(15) 0.0331(4) Uani 1 d . .
H59 H 0.71038(14) 0.56470(5) 0.43498(15) 0.040 Uiso 1 calc R .
C60 C 0.62737(14) 0.60509(6) 0.4782(2) 0.0341(5) Uani 1 d . .
C61 C 0.5455(2) 0.58647(7) 0.5102(2) 0.0440(5) Uani 1 d . .
C62 C 0.5285(2) 0.64832(8) 0.5292(2) 0.0501(6) Uani 1 d . .
C63 C 0.6175(2) 0.64215(6) 0.4890(2) 0.0388(5) Uani 1 d . .
C64 C 0.6824(2) 0.66715(6) 0.4661(2) 0.0443(5) Uani 1 d . .
H64 H 0.6745(2) 0.69254(6) 0.4723(2) 0.053 Uiso 1 calc R .
C65 C 0.7600(2) 0.65227(6) 0.4335(2) 0.0385(5) Uani 1 d . .
C66 C 0.8445(2) 0.67071(7) 0.4057(2) 0.0489(6) Uani 1 d . .
S1 S 0.22049(9) 0.71655(3) 0.43956(11) 0.0648(3) Uani 0.62 d P 1
O16 O 0.1390(4) 0.7052(2) 0.3227(4) 0.0618(11) Uani 0.62 d P 1
C67 C 0.2954(5) 0.7529(2) 0.4141(6) 0.081(2) Uani 0.62 d P 1
H67A H 0.3418(5) 0.7434(2) 0.3774(6) 0.097 Uiso 0.62 calc PR 1
H67B H 0.3393(5) 0.7644(2) 0.4880(6) 0.097 Uiso 0.62 calc PR 1
H67C H 0.2462(5) 0.7709(2) 0.3630(6) 0.097 Uiso 0.62 calc PR 1
C68 C 0.1455(3) 0.74025(11) 0.5043(4) 0.0642(11) Uani 0.62 d P 1
H68A H 0.0997(3) 0.72320(11) 0.5236(4) 0.077 Uiso 0.62 calc PR 1
H68B H 0.1010(3) 0.75852(11) 0.4501(4) 0.077 Uiso 0.62 calc PR 1
H68C H 0.1943(3) 0.75218(11) 0.5751(4) 0.077 Uiso 0.62 calc PR 1
O16' O 0.1270(9) 0.7001(3) 0.2731(6) 0.079(3) Uani 0.38 d P 2
S1' S 0.15413(14) 0.73474(7) 0.3414(2) 0.0658(5) Uani 0.38 d P 2
C67' C 0.2867(6) 0.7336(3) 0.4409(9) 0.081(3) Uani 0.38 d P 2
H67D H 0.2924(6) 0.7178(3) 0.5060(9) 0.097 Uiso 0.38 calc PR 2
H67E H 0.3099(6) 0.7581(3) 0.4697(9) 0.097 Uiso 0.38 calc PR 2
H67F H 0.3322(6) 0.7241(3) 0.4031(9) 0.097 Uiso 0.38 calc PR 2
C68' C 0.1726(8) 0.7634(3) 0.2433(9) 0.112(3) Uani 0.38 d P 2
H68D H 0.1041(8) 0.7676(3) 0.1784(9) 0.134 Uiso 0.38 calc PR 2
H68E H 0.2232(8) 0.7526(3) 0.2145(9) 0.134 Uiso 0.38 calc PR 2
H68F H 0.2012(8) 0.7866(3) 0.2811(9) 0.134 Uiso 0.38 calc PR 2

loop_
_atom_type_symbol
_atom_type_description
_atom_type_scat_dispersion_real
_atom_type_scat_dispersion_imag
_atom_type_scat_source
C C 0.0033 0.0016 'International Tables Vol C Tables 4.2.6.8 and 6.1.1.4'
H H 0.0000 0.0000 'International Tables Vol C Tables 4.2.6.8 and 6.1.1.4'
N N 0.0061 0.0033 'International Tables Vol C Tables 4.2.6.8 and 6.1.1.4'
O O 0.0106 0.0060 'International Tables Vol C Tables 4.2.6.8 and 6.1.1.4'
S S 0.1246 0.1234 'International Tables Vol C Tables 4.2.6.8 and 6.1.1.4'

loop_
_geom_angle_atom_site_label_1
_geom_angle_atom_site_label_2
_geom_angle_atom_site_label_3
_geom_angle
C2 O1 C34 117.1(2)
C7 O2 C11 117.7(2)
C12 O3 C13 112.2(2)
C16 O5 C17 114.6(2)
C19 O6 C18 119.8(2)
C24 O7 C29 117.2(2)
C57 N1 C66 112.6(2)
C57 N1 C56 123.0(2)
C66 N1 C56 123.9(2)
C62 N2 C61 113.1(2)
C62 N2 C35 124.2(2)
C61 N2 C35 122.3(2)
C45 N3 C46 112.6(2)
C45 N3 C51 123.6(2)
C46 N3 C51 123.3(2)
C41 N4 C50 112.1(2)
C41 N4 C40 123.6(2)
C50 N4 C40 124.0(2)
C2 C1 C10 119.8(2)
C1 C2 O1 124.3(2)
C1 C2 C3 121.3(2)
O1 C2 C3 114.4(2)
C8 C3 C2 118.2(2)
C8 C3 C4 119.4(2)
C2 C3 C4 122.4(2)
C5 C4 C3 119.7(2)
C4 C5 C6 121.9(2)
C7 C6 C5 119.8(2)
O2 C7 C6 125.2(2)
O2 C7 C8 114.4(2)
C6 C7 C8 120.5(2)
C3 C8 C9 119.6(2)
C3 C8 C7 118.8(2)
C9 C8 C7 121.6(2)
C10 C9 C8 120.0(2)
C9 C10 C1 121.1(2)
O2 C11 C12 108.6(2)
O3 C12 C11 110.4(2)
O3 C13 C14' 110.4(3)
O3 C13 C14 110.4(3)
O4 C14 C13 83.6(3)
O4 C15 C16 134.7(4)
C15 O4 C14 115.8(5)
C13 C14' O4' 120.5(3)
O4' C15' C16 116.9(3)
C15' O4' C14' 110.8(3)
O5 C16 C15' 114.8(2)
O5 C16 C15 114.8(2)
O5 C17 C18 110.2(2)
O6 C18 C17 111.3(2)
C20 C19 O6 125.3(2)
C20 C19 C28 121.4(2)
O6 C19 C28 113.3(2)
C19 C20 C21 119.4(2)
C22 C21 C20 121.9(2)
C21 C22 C23 119.1(2)
C28 C23 C22 119.5(2)
C28 C23 C24 118.7(2)
C22 C23 C24 121.8(2)
C25 C24 O7 125.7(2)
C25 C24 C23 120.6(2)
O7 C24 C23 113.7(2)
C24 C25 C26 119.8(2)
C27 C26 C25 121.9(2)
C26 C27 C28 119.1(2)
C23 C28 C27 119.8(2)
C23 C28 C19 118.7(2)
C27 C28 C19 121.5(2)
O7 C29 C30 112.1(2)
C31 C30 C29 176.4(3)
C30 C31 C32 174.3(3)
C33 C32 C31 175.9(3)
C32 C33 C34 176.0(3)
O1 C34 C33 112.3(2)
N2 C35 C36 109.3(2)
C37 C36 C35 170.9(2)
C36 C37 C38 174.1(2)
C39 C38 C37 173.8(2)
C38 C39 C40 172.1(2)
N4 C40 C39 109.8(2)
O13 C41 N4 125.0(2)
O13 C41 C42 129.3(2)
N4 C41 C42 105.7(2)
C49 C42 C43 122.2(2)
C49 C42 C41 109.1(2)
C43 C42 C41 128.6(2)
C44 C43 C42 114.7(2)
C43 C44 C47 123.1(2)
C43 C44 C45 128.8(2)
C47 C44 C45 108.1(2)
O14 C45 N3 125.8(2)
O14 C45 C44 128.7(2)
N3 C45 C44 105.5(2)
O15 C46 N3 125.1(2)
O15 C46 C47 129.4(2)
N3 C46 C47 105.5(2)
C44 C47 C48 122.2(2)
C44 C47 C46 108.3(2)
C48 C47 C46 129.5(2)
C49 C48 C47 114.9(2)
C48 C49 C42 122.9(2)
C48 C49 C50 130.1(2)
C42 C49 C50 107.0(2)
O12 C50 N4 125.0(2)
O12 C50 C49 128.9(3)
N4 C50 C49 106.1(2)
N3 C51 C52 110.0(2)
C53 C52 C51 172.5(2)
C52 C53 C54 173.9(2)
C55 C54 C53 174.1(2)
C54 C55 C56 171.8(2)
N1 C56 C55 109.2(2)
O8 C57 N1 124.7(2)
O8 C57 C58 129.5(2)
N1 C57 C58 105.9(2)
C59 C58 C65 123.1(2)
C59 C58 C57 129.2(2)
C65 C58 C57 107.7(2)
C58 C59 C60 114.4(2)
C63 C60 C59 122.5(2)
C63 C60 C61 108.5(2)
C59 C60 C61 129.0(2)
O11 C61 N2 125.3(2)
O11 C61 C60 129.7(2)
N2 C61 C60 105.1(2)
O10 C62 N2 126.0(2)
O10 C62 C63 128.5(3)
N2 C62 C63 105.5(2)
C64 C63 C60 122.9(2)
C64 C63 C62 129.3(2)
C60 C63 C62 107.8(2)
C63 C64 C65 114.8(2)
C64 C65 C58 122.3(2)
C64 C65 C66 129.4(2)
C58 C65 C66 108.3(2)
O9 C66 N1 125.3(2)
O9 C66 C65 129.2(2)
N1 C66 C65 105.5(2)
O16 S1 C68 104.4(3)
O16 S1 C67 106.7(3)
C68 S1 C67 100.5(3)
O16' S1' C68' 100.9(5)
O16' S1' C67' 109.9(6)
C68' S1' C67' 97.3(5)

loop_
_geom_bond_atom_site_label_1
_geom_bond_atom_site_label_2
_geom_bond_distance
O1 C2 1.383(3)
O1 C34 1.450(3)
O2 C7 1.366(3)
O2 C11 1.425(3)
O3 C12 1.413(3)
O3 C13 1.431(3)
O5 C16 1.429(3)
O5 C17 1.433(3)
O6 C19 1.381(3)
O6 C18 1.428(3)
O7 C24 1.386(3)
O7 C29 1.426(3)
O8 C57 1.207(3)
O9 C66 1.204(3)
O10 C62 1.213(3)
O11 C61 1.200(3)
O12 C50 1.207(3)
O13 C41 1.210(3)
O14 C45 1.205(3)
O15 C46 1.199(3)
N1 C57 1.387(3)
N1 C66 1.392(3)
N1 C56 1.462(3)
N2 C62 1.380(3)
N2 C61 1.395(3)
N2 C35 1.466(3)
N3 C45 1.390(3)
N3 C46 1.397(3)
N3 C51 1.463(3)
N4 C41 1.392(3)
N4 C50 1.398(3)
N4 C40 1.454(3)
C1 C2 1.365(3)
C1 C10 1.408(3)
C2 C3 1.424(3)
C3 C8 1.411(3)
C3 C4 1.432(3)
C4 C5 1.362(3)
C5 C6 1.397(3)
C6 C7 1.381(3)
C7 C8 1.428(3)
C8 C9 1.428(3)
C9 C10 1.358(3)
C11 C12 1.493(4)
C13 C14' 1.463(5)
C13 C14 1.463(5)
C14 O4 1.438(6)
C15 O4 1.317(5)
C15 C16 1.452(4)
C14' O4' 1.557(4)
C15' O4' 1.272(4)
C15' C16 1.452(4)
C17 C18 1.508(4)
C19 C20 1.361(3)
C19 C28 1.424(3)
C20 C21 1.401(3)
C21 C22 1.376(3)
C22 C23 1.427(3)
C23 C28 1.411(3)
C23 C24 1.426(3)
C24 C25 1.369(3)
C25 C26 1.399(4)
C26 C27 1.368(3)
C27 C28 1.422(3)
C29 C30 1.447(4)
C30 C31 1.188(4)
C31 C32 1.384(5)
C32 C33 1.188(4)
C33 C34 1.482(4)
C35 C36 1.472(3)
C36 C37 1.189(3)
C37 C38 1.373(3)
C38 C39 1.189(3)
C39 C40 1.462(3)
C41 C42 1.485(3)
C42 C49 1.391(3)
C42 C43 1.393(3)
C43 C44 1.379(3)
C44 C47 1.384(3)
C44 C45 1.504(3)
C46 C47 1.497(3)
C47 C48 1.395(3)
C48 C49 1.374(3)
C49 C50 1.501(3)
C51 C52 1.471(3)
C52 C53 1.195(3)
C53 C54 1.382(3)
C54 C55 1.192(3)
C55 C56 1.464(3)
C57 C58 1.494(3)
C58 C59 1.383(3)
C58 C65 1.390(3)
C59 C60 1.392(3)
C60 C63 1.386(3)
C60 C61 1.491(3)
C62 C63 1.499(3)
C63 C64 1.383(3)
C64 C65 1.386(3)
C65 C66 1.489(3)
S1 O16 1.509(5)
S1 C68 1.764(4)
S1 C67 1.788(5)
O16' S1' 1.504(10)
S1' C68' 1.715(10)
S1' C67' 1.744(9)

loop_
_geom_torsion_atom_site_label_1
_geom_torsion_atom_site_label_2
_geom_torsion_atom_site_label_3
_geom_torsion_atom_site_label_4
_geom_torsion
C10 C1 C2 O1 -178.9(2)
C10 C1 C2 C3 -0.2(3)
C34 O1 C2 C1 -19.6(3)
C34 O1 C2 C3 161.6(2)
C1 C2 C3 C8 1.2(3)
O1 C2 C3 C8 -180.0(2)
C1 C2 C3 C4 -179.9(2)
O1 C2 C3 C4 -1.1(3)
C8 C3 C4 C5 1.6(3)
C2 C3 C4 C5 -177.2(2)
C3 C4 C5 C6 -0.7(3)
C4 C5 C6 C7 -0.7(3)
C11 O2 C7 C6 -1.2(3)
C11 O2 C7 C8 177.8(2)
C5 C6 C7 O2 -179.8(2)
C5 C6 C7 C8 1.2(3)
C2 C3 C8 C9 -1.6(3)
C4 C3 C8 C9 179.5(2)
C2 C3 C8 C7 177.8(2)
C4 C3 C8 C7 -1.1(3)
O2 C7 C8 C3 -179.4(2)
C6 C7 C8 C3 -0.3(3)
O2 C7 C8 C9 0.0(3)
C6 C7 C8 C9 179.1(2)
C3 C8 C9 C10 1.1(3)
C7 C8 C9 C10 -178.3(2)
C8 C9 C10 C1 0.0(3)
C2 C1 C10 C9 -0.4(3)
C7 O2 C11 C12 178.9(2)
C13 O3 C12 C11 169.7(2)
O2 C11 C12 O3 67.1(3)
C12 O3 C13 C14' 177.3(2)
C12 O3 C13 C14 177.3(2)
O3 C13 C14 O4 93.0(3)
C14' C13 C14 O4 0.0(1000)
C16 C15 O4 C14 142.5(5)
C13 C14 O4 C15 175.0(5)
O3 C13 C14' O4' 61.9(4)
C14 C13 C14' O4' 0.0(1000)
C16 C15' O4' C14' -168.1(3)
C13 C14' O4' C15' 86.0(3)
C17 O5 C16 C15' -78.0(4)
C17 O5 C16 C15 -78.0(4)
O4' C15' C16 O5 65.2(4)
O4' C15' C16 C15 0.0(1000)
O4 C15 C16 O5 -1.9(8)
O4 C15 C16 C15' 0.0(1000)
C16 O5 C17 C18 -85.1(3)
C19 O6 C18 C17 -83.1(3)
O5 C17 C18 O6 178.5(2)
C18 O6 C19 C20 -1.3(3)
C18 O6 C19 C28 179.4(2)
O6 C19 C20 C21 -178.1(2)
C28 C19 C20 C21 1.2(3)
C19 C20 C21 C22 -0.2(3)
C20 C21 C22 C23 -0.4(3)
C21 C22 C23 C28 0.1(3)
C21 C22 C23 C24 -179.6(2)
C29 O7 C24 C25 -2.5(3)
C29 O7 C24 C23 177.3(2)
C28 C23 C24 C25 0.7(3)
C22 C23 C24 C25 -179.6(2)
C28 C23 C24 O7 -179.2(2)
C22 C23 C24 O7 0.6(3)
O7 C24 C25 C26 179.2(2)
C23 C24 C25 C26 -0.6(3)
C24 C25 C26 C27 0.2(3)
C25 C26 C27 C28 0.1(3)
C22 C23 C28 C27 179.9(2)
C24 C23 C28 C27 -0.4(3)
C22 C23 C28 C19 0.8(3)
C24 C23 C28 C19 -179.5(2)
C26 C27 C28 C23 0.0(3)
C26 C27 C28 C19 179.1(2)
C20 C19 C28 C23 -1.5(3)
O6 C19 C28 C23 177.9(2)
C20 C19 C28 C27 179.5(2)
O6 C19 C28 C27 -1.2(3)
C24 O7 C29 C30 -75.1(3)
O7 C29 C30 C31 -37.0(51)
C29 C30 C31 C32 50.6(71)
C30 C31 C32 C33 -26.7(64)
C31 C32 C33 C34 43.1(73)
C2 O1 C34 C33 -64.3(3)
C32 C33 C34 O1 -0.2(42)
C62 N2 C35 C36 -94.5(3)
C61 N2 C35 C36 78.3(3)
N2 C35 C36 C37 -11.9(19)
C35 C36 C37 C38 -3.2(38)
C36 C37 C38 C39 -0.5(42)
C37 C38 C39 C40 24.2(39)
C41 N4 C40 C39 -103.6(3)
C50 N4 C40 C39 69.8(3)
C38 C39 C40 N4 0.5(21)
C50 N4 C41 O13 179.5(2)
C40 N4 C41 O13 -6.4(3)
C50 N4 C41 C42 -0.5(2)
C40 N4 C41 C42 173.6(2)
O13 C41 C42 C49 179.9(2)
N4 C41 C42 C49 -0.1(2)
O13 C41 C42 C43 2.8(4)
N4 C41 C42 C43 -177.2(2)
C49 C42 C43 C44 -0.3(3)
C41 C42 C43 C44 176.5(2)
C42 C43 C44 C47 -0.4(3)
C42 C43 C44 C45 -178.5(2)
C46 N3 C45 O14 178.3(2)
C51 N3 C45 O14 5.8(3)
C46 N3 C45 C44 -2.1(2)
C51 N3 C45 C44 -174.6(2)
C43 C44 C45 O14 -1.5(3)
C47 C44 C45 O14 -179.8(2)
C43 C44 C45 N3 178.9(2)
C47 C44 C45 N3 0.6(2)
C45 N3 C46 O15 -175.7(2)
C51 N3 C46 O15 -3.2(3)
C45 N3 C46 C47 2.8(2)
C51 N3 C46 C47 175.3(2)
C43 C44 C47 C48 1.2(3)
C45 C44 C47 C48 179.7(2)
C43 C44 C47 C46 -177.4(2)
C45 C44 C47 C46 1.1(2)
O15 C46 C47 C44 176.1(2)
N3 C46 C47 C44 -2.3(2)
O15 C46 C47 C48 -2.4(4)
N3 C46 C47 C48 179.2(2)
C44 C47 C48 C49 -1.2(3)
C46 C47 C48 C49 177.1(2)
C47 C48 C49 C42 0.5(3)
C47 C48 C49 C50 -176.7(2)
C43 C42 C49 C48 0.2(3)
C41 C42 C49 C48 -177.1(2)
C43 C42 C49 C50 177.9(2)
C41 C42 C49 C50 0.6(2)
C41 N4 C50 O12 -178.8(2)
C40 N4 C50 O12 7.1(3)
C41 N4 C50 C49 0.9(2)
C40 N4 C50 C49 -173.2(2)
C48 C49 C50 O12 -3.7(4)
C42 C49 C50 O12 178.7(2)
C48 C49 C50 N4 176.6(2)
C42 C49 C50 N4 -0.9(2)
C45 N3 C51 C52 89.9(2)
C46 N3 C51 C52 -81.8(3)
N3 C51 C52 C53 3.9(22)
C51 C52 C53 C54 -7.2(43)
C52 C53 C54 C55 8.6(47)
C53 C54 C55 C56 17.4(43)
C57 N1 C56 C55 -82.9(3)
C66 N1 C56 C55 88.2(3)
C54 C55 C56 N1 -16.6(20)
C66 N1 C57 O8 -179.3(2)
C56 N1 C57 O8 -7.3(3)
C66 N1 C57 C58 0.7(2)
C56 N1 C57 C58 172.7(2)
O8 C57 C58 C59 0.2(3)
N1 C57 C58 C59 -179.9(2)
O8 C57 C58 C65 179.5(2)
N1 C57 C58 C65 -0.5(2)
C65 C58 C59 C60 -1.1(2)
C57 C58 C59 C60 178.2(2)
C58 C59 C60 C63 1.0(2)
C58 C59 C60 C61 -178.4(2)
C62 N2 C61 O11 177.3(2)
C35 N2 C61 O11 3.7(3)
C62 N2 C61 C60 -2.8(2)
C35 N2 C61 C60 -176.4(2)
C63 C60 C61 O11 -178.7(2)
C59 C60 C61 O11 0.8(3)
C63 C60 C61 N2 1.5(2)
C59 C60 C61 N2 -179.1(2)
C61 N2 C62 O10 -177.7(2)
C35 N2 C62 O10 -4.3(3)
C61 N2 C62 C63 3.0(2)
C35 N2 C62 C63 176.4(2)
C59 C60 C63 C64 0.2(3)
C61 C60 C63 C64 179.7(2)
C59 C60 C63 C62 -179.2(2)
C61 C60 C63 C62 0.3(2)
O10 C62 C63 C64 -0.5(3)
N2 C62 C63 C64 178.7(2)
O10 C62 C63 C60 178.8(2)
N2 C62 C63 C60 -1.9(2)
C60 C63 C64 C65 -1.2(3)
C62 C63 C64 C65 178.1(2)
C63 C64 C65 C58 1.1(3)
C63 C64 C65 C66 -178.3(2)
C59 C58 C65 C64 0.0(3)
C57 C58 C65 C64 -179.4(2)
C59 C58 C65 C66 179.5(2)
C57 C58 C65 C66 0.1(2)
C57 N1 C66 O9 179.0(2)
C56 N1 C66 O9 7.1(3)
C57 N1 C66 C65 -0.7(2)
C56 N1 C66 C65 -172.6(2)
C64 C65 C66 O9 0.1(4)
C58 C65 C66 O9 -179.4(2)
C64 C65 C66 N1 179.8(2)
C58 C65 C66 N1 0.3(2)
